data_7233071
loop_
_publ_author_name
'Zhang, Dongsheng'
'Fan, Yingzhu'
'Yan, Zhongliang'
'Nie, Yi'
'Xiong, Xingquan'
'Gao, Lizhu'

_publ_section_title
;
 Reactions of \a-haloacroleins with azides: highly regioselective
 synthesis of formyl triazoles
;
_journal_issue 15
_journal_name_full 'Green Chemistry'
_journal_page_first 4211
_journal_paper_doi 10.1039/C9GC01129C
_journal_volume 21
_journal_year 2019
_chemical_formula_moiety 'C10 H9 N3 O'
_chemical_formula_sum 'C10 H9 N3 O'
_chemical_formula_weight 187.20
_space_group_crystal_system orthorhombic
_space_group_IT_number 61
_space_group_name_Hall '-P 2ac 2ab'
_space_group_name_H-M_alt 'P b c a'
_symmetry_space_group_name_Hall '-P 2ac 2ab'
_symmetry_space_group_name_H-M 'P b c a'
_atom_sites_solution_hydrogens geom
_atom_sites_solution_primary dual
_atom_sites_solution_secondary difmap
_audit_creation_date 2018-08-27
_audit_creation_method
;
Olex2 1.2
(compiled 2017.08.10 svn.r3458 for OlexSys, GUI svn.r5486)
;
_audit_update_record
;
2018-08-27 deposited with the CCDC.    2019-07-10 downloaded from the CCDC.
;
_cell_angle_alpha 90.00
_cell_angle_beta 90.00
_cell_angle_gamma 90.00
_cell_formula_units_Z 8
_cell_length_a 10.5391(9)
_cell_length_b 9.1500(14)
_cell_length_c 19.861(2)
_cell_measurement_reflns_used 2890
_cell_measurement_temperature 173(2)
_cell_measurement_theta_max 24.8370
_cell_measurement_theta_min 3.8520
_cell_volume 1915.3(4)
_computing_cell_refinement 'CrysAlisPro 1.171.38.41 (Rigaku OD, 2015)'
_computing_data_collection 'CrysAlisPro 1.171.38.41 (Rigaku OD, 2015)'
_computing_data_reduction 'CrysAlisPro 1.171.38.41 (Rigaku OD, 2015)'
_computing_molecular_graphics 'Olex2 (Dolomanov et al., 2009)'
_computing_publication_material 'Olex2 (Dolomanov et al., 2009)'
_computing_structure_refinement 'XL (Sheldrick, 2008)'
_computing_structure_solution 'ShelXT (Sheldrick, 2015)'
_diffrn_ambient_temperature 173.15
_diffrn_detector 'CCD plate'
_diffrn_detector_area_resol_mean 16.1213
_diffrn_detector_type Eos
_diffrn_measured_fraction_theta_full 0.998
_diffrn_measured_fraction_theta_max 0.998
_diffrn_measurement_details
;
List of Runs (angles in degrees, time in seconds):

  # Type    Start    End  Width  t~exp~   \w     \q     \k     \f   Frames
#--------------------------------------------------------------------------
  1  \w    -45.00  83.00   1.00    5.00    --   15.49   0.00 -30.00  128
  2  \w    -11.00  14.00   1.00    5.00    --  -16.28 -99.00 -90.00   25
  3  \w    -50.00  32.00   1.00    5.00    --   15.49 -38.00 -60.00   82
  4  \w    -24.00  21.00   1.00    5.00    --  -16.28 -99.00  90.00   45
  5  \w    -71.00 -33.00   1.00    5.00    --  -16.28 131.00 169.00   38
  6  \w    -62.00 -37.00   1.00    5.00    --  -16.28 138.00 -15.00   25
  7  \w     44.00  70.00   1.00    5.00    --   15.49 178.00-120.00   26
;
_diffrn_measurement_device 'four-circle diffractometer'
_diffrn_measurement_device_type 'Xcalibur, Eos, Gemini'
_diffrn_measurement_method '\w scans'
_diffrn_orient_matrix_type 'CrysAlisPro convention (1999,Acta A55,543-557)'
_diffrn_orient_matrix_UB_11 0.0064232000
_diffrn_orient_matrix_UB_12 -0.0550488000
_diffrn_orient_matrix_UB_13 -0.0249390000
_diffrn_orient_matrix_UB_21 0.0041287000
_diffrn_orient_matrix_UB_22 -0.0539134000
_diffrn_orient_matrix_UB_23 0.0255732000
_diffrn_orient_matrix_UB_31 -0.0668232000
_diffrn_orient_matrix_UB_32 -0.0086111000
_diffrn_orient_matrix_UB_33 -0.0008222000
_diffrn_radiation_monochromator graphite
_diffrn_radiation_probe x-ray
_diffrn_radiation_type MoK\a
_diffrn_radiation_wavelength 0.71073
_diffrn_reflns_av_R_equivalents 0.0332
_diffrn_reflns_av_unetI/netI 0.0201
_diffrn_reflns_limit_h_max 12
_diffrn_reflns_limit_h_min -12
_diffrn_reflns_limit_k_max 8
_diffrn_reflns_limit_k_min -10
_diffrn_reflns_limit_l_max 22
_diffrn_reflns_limit_l_min -23
_diffrn_reflns_number 12309
_diffrn_reflns_theta_full 25.00
_diffrn_reflns_theta_max 25.00
_diffrn_reflns_theta_min 3.59
_diffrn_source 'fine-focus sealed X-ray tube'
_diffrn_source_type 'Enhance (Mo) X-ray Source'
_exptl_absorpt_coefficient_mu 0.089
_exptl_absorpt_correction_T_max 1.00000
_exptl_absorpt_correction_T_min 0.42946
_exptl_absorpt_correction_type multi-scan
_exptl_absorpt_process_details
;
CrysAlisPro 1.171.38.41 (Rigaku Oxford Diffraction, 2015)
Empirical absorption correction using spherical harmonics,
 implemented in SCALE3 ABSPACK scaling algorithm.
;
_exptl_crystal_density_diffrn 1.298
_exptl_crystal_density_method 'not measured'
_exptl_crystal_F_000 784
_exptl_crystal_size_max 0.12
_exptl_crystal_size_mid 0.08
_exptl_crystal_size_min 0.05
_refine_diff_density_max 0.141
_refine_diff_density_min -0.203
_refine_diff_density_rms 0.041
_refine_ls_extinction_method none
_refine_ls_goodness_of_fit_ref 0.683
_refine_ls_hydrogen_treatment constr
_refine_ls_matrix_type full
_refine_ls_number_parameters 127
_refine_ls_number_reflns 1687
_refine_ls_number_restraints 0
_refine_ls_restrained_S_all 0.683
_refine_ls_R_factor_all 0.0629
_refine_ls_R_factor_gt 0.0452
_refine_ls_shift/su_max 0.000
_refine_ls_shift/su_mean 0.000
_refine_ls_structure_factor_coef Fsqd
_refine_ls_weighting_details 'calc w=1/[\s^2^(Fo^2^)+(0.1630P)^2^+1.2900P] where P=(Fo^2^+2Fc^2^)/3'
_refine_ls_weighting_scheme calc
_refine_ls_wR_factor_gt 0.1410
_refine_ls_wR_factor_ref 0.1777
_reflns_number_gt 1281
_reflns_number_total 1687
_reflns_threshold_expression >2sigma(I)
_cod_data_source_file c9gc01129c2.cif
_cod_data_source_block exp_5228
_cod_depositor_comments 'Adding full bibliography for 7233071.cif.'
_cod_database_code 7233071
_reflns_odcompleteness_completeness 99.52
_reflns_odcompleteness_iscentric 1
_reflns_odcompleteness_theta 26.32
_olex2_refinement_description
;
1. Fixed Uiso
 At 1.2 times of:
  All C(H) groups, All C(H,H) groups
2.a Secondary CH2 refined with riding coordinates:
 C1(H1A,H1B)
2.b Aromatic/amide H refined with riding coordinates:
 C2(H2), C4(H4), C10(H10), C9(H9), C8(H8), C7(H7), C6(H6)
;
_olex2_submission_special_instructions 'No special instructions were received'
_oxdiff_exptl_absorpt_empirical_details
;
Empirical correction (ABSPACK) includes:
- Absorption correction using spherical harmonics
- Frame scaling
;
_oxdiff_exptl_absorpt_empirical_full_max 1.521
_oxdiff_exptl_absorpt_empirical_full_min 0.470

loop_
_space_group_symop_id
_space_group_symop_operation_xyz
1 'x, y, z'
2 '-x+1/2, -y, z+1/2'
3 '-x, y+1/2, -z+1/2'
4 'x+1/2, -y+1/2, -z'
5 '-x, -y, -z'
6 'x-1/2, y, -z-1/2'
7 'x, -y-1/2, z-1/2'
8 '-x-1/2, y-1/2, z'

loop_
_atom_site_label
_atom_site_type_symbol
_atom_site_fract_x
_atom_site_fract_y
_atom_site_fract_z
_atom_site_U_iso_or_equiv
_atom_site_adp_type
_atom_site_occupancy
_atom_site_calc_flag
_atom_site_refinement_flags_posn
O1 O 0.72820(18) 0.5644(2) 0.37276(10) 0.0871(6) Uani 1 d .
N1 N 0.61481(15) 0.2227(2) 0.50199(8) 0.0488(5) Uani 1 d .
N2 N 0.49083(16) 0.2413(3) 0.48715(10) 0.0641(6) Uani 1 d .
N3 N 0.48311(16) 0.3468(2) 0.44329(10) 0.0645(6) Uani 1 d .
C3 C 0.60164(17) 0.3959(3) 0.43005(10) 0.0514(5) Uani 1 d .
C2 C 0.68492(17) 0.3165(2) 0.46751(10) 0.0497(5) Uani 1 d .
H2 H 0.7746 0.3263 0.4687 0.060 Uiso 1 calc R
C4 C 0.6250(2) 0.5151(3) 0.38348(11) 0.0665(7) Uani 1 d .
H4 H 0.5546 0.5561 0.3603 0.080 Uiso 1 calc R
C1 C 0.6531(2) 0.1138(2) 0.55175(11) 0.0559(6) Uani 1 d .
H1A H 0.7451 0.0944 0.5471 0.067 Uiso 1 calc R
H1B H 0.6072 0.0213 0.5430 0.067 Uiso 1 calc R
C5 C 0.62580(19) 0.1633(2) 0.62238(10) 0.0531(6) Uani 1 d .
C10 C 0.7067(2) 0.2592(3) 0.65413(14) 0.0725(7) Uani 1 d .
H10 H 0.7804 0.2926 0.6313 0.087 Uiso 1 calc R
C9 C 0.6827(3) 0.3073(4) 0.71802(16) 0.0928(10) Uani 1 d .
H9 H 0.7390 0.3744 0.7390 0.111 Uiso 1 calc R
C8 C 0.5788(5) 0.2592(4) 0.75142(16) 0.1033(12) Uani 1 d .
H8 H 0.5626 0.2919 0.7960 0.124 Uiso 1 calc R
C7 C 0.4977(4) 0.1644(4) 0.72130(19) 0.1030(12) Uani 1 d .
H7 H 0.4247 0.1315 0.7450 0.124 Uiso 1 calc R
C6 C 0.5202(2) 0.1148(3) 0.65597(14) 0.0746(8) Uani 1 d .
H6 H 0.4632 0.0483 0.6351 0.090 Uiso 1 calc R

loop_
_atom_site_aniso_label
_atom_site_aniso_U_11
_atom_site_aniso_U_22
_atom_site_aniso_U_33
_atom_site_aniso_U_23
_atom_site_aniso_U_13
_atom_site_aniso_U_12
O1 0.0783(13) 0.0887(14) 0.0942(14) 0.0130(11) 0.0118(10) -0.0158(10)
N1 0.0344(8) 0.0599(11) 0.0520(9) -0.0092(8) 0.0004(6) -0.0017(7)
N2 0.0326(9) 0.0891(15) 0.0706(13) 0.0024(11) -0.0040(8) -0.0079(9)
N3 0.0393(10) 0.0889(15) 0.0654(12) 0.0011(11) -0.0078(8) -0.0025(9)
C3 0.0398(10) 0.0646(13) 0.0499(11) -0.0113(9) 0.0003(8) -0.0010(9)
C2 0.0331(10) 0.0593(13) 0.0566(12) -0.0104(10) 0.0033(8) -0.0037(8)
C4 0.0662(15) 0.0744(16) 0.0587(13) -0.0030(12) -0.0016(10) 0.0016(13)
C1 0.0473(11) 0.0550(13) 0.0654(13) -0.0066(11) 0.0002(9) 0.0009(10)
C5 0.0467(11) 0.0533(12) 0.0593(12) 0.0037(10) -0.0021(9) 0.0088(9)
C10 0.0573(13) 0.0896(19) 0.0708(16) -0.0150(13) -0.0079(11) 0.0017(13)
C9 0.104(2) 0.103(2) 0.0715(18) -0.0193(17) -0.0198(16) 0.0216(19)
C8 0.162(4) 0.092(2) 0.0564(16) 0.0012(16) 0.009(2) 0.039(3)
C7 0.126(3) 0.089(2) 0.094(2) 0.031(2) 0.054(2) 0.024(2)
C6 0.0716(16) 0.0672(16) 0.0851(18) 0.0095(13) 0.0201(13) -0.0003(12)

loop_
_atom_type_symbol
_atom_type_description
_atom_type_scat_dispersion_real
_atom_type_scat_dispersion_imag
_atom_type_scat_source
C C 0.0033 0.0016 'International Tables Vol C Tables 4.2.6.8 and 6.1.1.4'
H H 0.0000 0.0000 'International Tables Vol C Tables 4.2.6.8 and 6.1.1.4'
N N 0.0061 0.0033 'International Tables Vol C Tables 4.2.6.8 and 6.1.1.4'
O O 0.0106 0.0060 'International Tables Vol C Tables 4.2.6.8 and 6.1.1.4'

loop_
_geom_angle_atom_site_label_1
_geom_angle_atom_site_label_2
_geom_angle_atom_site_label_3
_geom_angle
N2 N1 C1 120.06(18)
C2 N1 N2 110.23(18)
C2 N1 C1 129.68(17)
N3 N2 N1 107.44(17)
N2 N3 C3 108.54(17)
N3 C3 C2 108.2(2)
N3 C3 C4 122.0(2)
C2 C3 C4 129.83(19)
N1 C2 C3 105.60(17)
N1 C2 H2 127.2
C3 C2 H2 127.2
O1 C4 C3 123.4(2)
O1 C4 H4 118.3
C3 C4 H4 118.3
N1 C1 H1A 109.2
N1 C1 H1B 109.2
N1 C1 C5 111.95(17)
H1A C1 H1B 107.9
C5 C1 H1A 109.2
C5 C1 H1B 109.2
C10 C5 C1 120.1(2)
C6 C5 C1 120.8(2)
C6 C5 C10 119.1(2)
C5 C10 H10 119.5
C9 C10 C5 121.1(3)
C9 C10 H10 119.5
C10 C9 H9 120.0
C8 C9 C10 120.0(3)
C8 C9 H9 120.0
C9 C8 H8 120.0
C9 C8 C7 120.1(3)
C7 C8 H8 120.0
C8 C7 H7 119.6
C8 C7 C6 120.7(3)
C6 C7 H7 119.6
C5 C6 C7 119.0(3)
C5 C6 H6 120.5
C7 C6 H6 120.5

loop_
_geom_bond_atom_site_label_1
_geom_bond_atom_site_label_2
_geom_bond_distance
O1 C4 1.197(3)
N1 N2 1.350(2)
N1 C2 1.323(3)
N1 C1 1.460(3)
N2 N3 1.303(3)
N3 C3 1.353(3)
C3 C2 1.361(3)
C3 C4 1.451(3)
C2 H2 0.9500
C4 H4 0.9500
C1 H1A 0.9900
C1 H1B 0.9900
C1 C5 1.502(3)
C5 C10 1.377(3)
C5 C6 1.372(3)
C10 H10 0.9500
C10 C9 1.366(4)
C9 H9 0.9500
C9 C8 1.354(5)
C8 H8 0.9500
C8 C7 1.357(5)
C7 H7 0.9500
C7 C6 1.395(5)
C6 H6 0.9500

loop_
_geom_torsion_atom_site_label_1
_geom_torsion_atom_site_label_2
_geom_torsion_atom_site_label_3
_geom_torsion_atom_site_label_4
_geom_torsion
N1 N2 N3 C3 0.0(3)
N1 C1 C5 C10 -79.8(3)
N1 C1 C5 C6 99.7(2)
N2 N1 C2 C3 0.0(2)
N2 N1 C1 C5 -75.1(2)
N2 N3 C3 C2 0.0(3)
N2 N3 C3 C4 -179.2(2)
N3 C3 C2 N1 0.0(2)
N3 C3 C4 O1 177.0(2)
C2 N1 N2 N3 0.0(2)
C2 N1 C1 C5 102.6(2)
C2 C3 C4 O1 -2.1(4)
C4 C3 C2 N1 179.2(2)
C1 N1 N2 N3 178.15(18)
C1 N1 C2 C3 -177.89(19)
C1 C5 C10 C9 179.1(2)
C1 C5 C6 C7 -179.4(2)
C5 C10 C9 C8 0.8(5)
C10 C5 C6 C7 0.2(4)
C10 C9 C8 C7 -0.6(5)
C9 C8 C7 C6 0.3(5)
C8 C7 C6 C5 0.0(5)
C6 C5 C10 C9 -0.5(4)
